data_7227582
loop_
_publ_author_name
'Ridenour, J. August'
'Carter, Korey P.'
'Butcher, Ray J.'
'Cahill, Christopher L.'

_publ_section_title
;
 RE-p-halobenzoic acid--terpyridine complexes, Part II: structural
 diversity, supramolecular assembly, and luminescence properties in a
 series of p-bromobenzoic acid rare-earth hybrid materials
;
_journal_issue 8
_journal_name_full CrystEngComm
_journal_page_first 1172
_journal_paper_doi 10.1039/C6CE02355J
_journal_volume 19
_journal_year 2017
_chemical_formula_sum 'C36 H25 Br3 N3 O7 Tb'
_chemical_formula_weight 1010.24
_space_group_crystal_system triclinic
_space_group_IT_number 2
_space_group_name_Hall '-P 1'
_space_group_name_H-M_alt 'P -1'
_symmetry_cell_setting triclinic
_symmetry_Int_Tables_number 2
_symmetry_space_group_name_Hall '-P 1'
_symmetry_space_group_name_H-M 'P -1'
_atom_sites_solution_hydrogens mixed
_audit_creation_method SHELXL-2014/7
_audit_update_record
;
2016-11-03 deposited with the CCDC.
2017-01-30 downloaded from the CCDC.
;
_cell_angle_alpha 103.3320(10)
_cell_angle_beta 92.8020(10)
_cell_angle_gamma 92.4950(11)
_cell_formula_units_Z 2
_cell_length_a 8.7587(3)
_cell_length_b 13.2478(5)
_cell_length_c 15.3694(6)
_cell_measurement_reflns_used 26200
_cell_measurement_temperature 293(2)
_cell_measurement_theta_max 57.285
_cell_measurement_theta_min 5.240
_cell_volume 1730.47(11)
_computing_cell_refinement 'SAINT, Bruker-AXS'
_computing_data_collection 'APEX, Bruker-AXS'
_computing_data_reduction 'SAINT, Bruker-AXS'
_computing_molecular_graphics 'WinGX (Farrugia, 2012)'
_computing_publication_material 'Crystal Maker (Palmer, 2009)'
_computing_structure_refinement 'SHELXL-2014/7 (Sheldrick, 2014)'
_computing_structure_solution 'SIR92 (Gualardi, 1994)'
_diffrn_ambient_temperature 293(2)
_diffrn_measured_fraction_theta_full 1.000
_diffrn_measured_fraction_theta_max 0.916
_diffrn_measurement_device_type 'Bruker SMART APEXII'
_diffrn_measurement_method 'omega scans'
_diffrn_radiation_probe x-ray
_diffrn_radiation_type MoK\a
_diffrn_radiation_wavelength 0.71073
_diffrn_reflns_av_R_equivalents 0.0342
_diffrn_reflns_av_unetI/netI 0.0463
_diffrn_reflns_Laue_measured_fraction_full 1.000
_diffrn_reflns_Laue_measured_fraction_max 0.916
_diffrn_reflns_limit_h_max 12
_diffrn_reflns_limit_h_min -12
_diffrn_reflns_limit_k_max 18
_diffrn_reflns_limit_k_min -18
_diffrn_reflns_limit_l_max 21
_diffrn_reflns_limit_l_min -21
_diffrn_reflns_number 26185
_diffrn_reflns_point_group_measured_fraction_full 1.000
_diffrn_reflns_point_group_measured_fraction_max 0.916
_diffrn_reflns_theta_full 25.500
_diffrn_reflns_theta_max 30.509
_diffrn_reflns_theta_min 1.364
_diffrn_source 'Fine-focus sealed tube'
_diffrn_source_type Siemens
_exptl_absorpt_coefficient_mu 5.561
_exptl_absorpt_correction_T_max 0.7461
_exptl_absorpt_correction_T_min 0.5793
_exptl_absorpt_correction_type multi-scan
_exptl_absorpt_process_details 'SADABS, G. Sheldrick (2015)'
_exptl_crystal_colour yellow
_exptl_crystal_density_diffrn 1.939
_exptl_crystal_description plate
_exptl_crystal_F_000 976
_exptl_crystal_recrystallization_method Hydrothermal
_exptl_crystal_size_max 0.344
_exptl_crystal_size_mid 0.120
_exptl_crystal_size_min 0.099
_refine_diff_density_max 0.747
_refine_diff_density_min -0.956
_refine_diff_density_rms 0.106
_refine_ls_extinction_method none
_refine_ls_goodness_of_fit_ref 1.019
_refine_ls_hydrogen_treatment mixed
_refine_ls_matrix_type full
_refine_ls_number_parameters 459
_refine_ls_number_reflns 9689
_refine_ls_number_restraints 0
_refine_ls_restrained_S_all 1.019
_refine_ls_R_factor_all 0.0480
_refine_ls_R_factor_gt 0.0323
_refine_ls_shift/su_max 0.002
_refine_ls_shift/su_mean 0.000
_refine_ls_structure_factor_coef Fsqd
_refine_ls_weighting_details 'w=1/[\s^2^(Fo^2^)+(0.0298P)^2^+0.1654P] where P=(Fo^2^+2Fc^2^)/3'
_refine_ls_weighting_scheme calc
_refine_ls_wR_factor_gt 0.0646
_refine_ls_wR_factor_ref 0.0694
_reflns_Friedel_coverage 0.000
_reflns_number_gt 7833
_reflns_number_total 9689
_reflns_threshold_expression 'I > 2\s(I)'
_cod_data_source_file c6ce02355j2.cif
_cod_data_source_block Complex_8Prime
_cod_depositor_comments 'Adding full bibliography for 7227579--7227602.cif.'
_cod_database_code 7227582
_shelx_space_group_comment
;
The symmetry employed for this shelxl refinement is uniquely defined
by the following loop, which should always be used as a source of
symmetry information in preference to the above space-group names.
They are only intended as comments.
;

loop_
_space_group_symop_operation_xyz
'x, y, z'
'-x, -y, -z'

loop_
_atom_site_label
_atom_site_type_symbol
_atom_site_fract_x
_atom_site_fract_y
_atom_site_fract_z
_atom_site_U_iso_or_equiv
_atom_site_adp_type
_atom_site_occupancy
_atom_site_site_symmetry_order
_atom_site_calc_flag
_atom_site_refinement_flags_posn
_atom_site_refinement_flags_adp
C30 C 0.6849(3) 0.3680(2) 0.4221(2) 0.0305(6) Uani 1 1 d . .
C31 C 0.5914(3) 0.2691(2) 0.38082(19) 0.0310(7) Uani 1 1 d . .
C36 C 0.4519(4) 0.2473(3) 0.4128(2) 0.0474(9) Uani 1 1 d . .
H36 H 0.4162 0.2938 0.4615 0.057 Uiso 1 1 calc R U
C35 C 0.3647(4) 0.1572(3) 0.3734(3) 0.0548(10) Uani 1 1 d . .
H35 H 0.2707 0.1434 0.3950 0.066 Uiso 1 1 calc R U
C34 C 0.4184(4) 0.0887(3) 0.3021(2) 0.0423(8) Uani 1 1 d . .
C33 C 0.5584(4) 0.1062(3) 0.2701(2) 0.0468(9) Uani 1 1 d . .
H33 H 0.5950 0.0582 0.2227 0.056 Uiso 1 1 calc R U
C32 C 0.6439(4) 0.1969(3) 0.3100(2) 0.0398(8) Uani 1 1 d . .
H32 H 0.7388 0.2095 0.2888 0.048 Uiso 1 1 calc R U
C16 C 0.9011(3) 0.2798(2) 0.18289(19) 0.0300(7) Uani 1 1 d . .
C17 C 0.8556(3) 0.1743(2) 0.12436(19) 0.0307(7) Uani 1 1 d . .
C18 C 0.9274(4) 0.0873(3) 0.1378(2) 0.0383(7) Uani 1 1 d . .
H18 H 1.0056 0.0947 0.1824 0.046 Uiso 1 1 calc R U
C19 C 0.8838(4) -0.0105(3) 0.0855(2) 0.0430(8) Uani 1 1 d . .
H19 H 0.9328 -0.0685 0.0943 0.052 Uiso 1 1 calc R U
C20 C 0.7671(4) -0.0208(2) 0.0204(2) 0.0375(7) Uani 1 1 d . .
C21 C 0.6934(4) 0.0645(3) 0.0056(2) 0.0390(8) Uani 1 1 d . .
H21 H 0.6153 0.0568 -0.0391 0.047 Uiso 1 1 calc R U
C22 C 0.7383(4) 0.1610(2) 0.0584(2) 0.0363(7) Uani 1 1 d . .
H22 H 0.6885 0.2188 0.0496 0.044 Uiso 1 1 calc R U
C23 C 1.0513(3) 0.6740(2) 0.41494(19) 0.0292(6) Uani 1 1 d . .
C24 C 1.0983(3) 0.7796(2) 0.4704(2) 0.0327(7) Uani 1 1 d . .
C25 C 1.2124(4) 0.8394(3) 0.4436(2) 0.0491(9) Uani 1 1 d . .
H25 H 1.2593 0.8134 0.3907 0.059 Uiso 1 1 calc R U
C26 C 1.2571(5) 0.9376(3) 0.4949(3) 0.0614(11) Uani 1 1 d . .
H26 H 1.3351 0.9773 0.4775 0.074 Uiso 1 1 calc R U
C27 C 1.1844(5) 0.9751(3) 0.5716(3) 0.0552(11) Uani 1 1 d . .
C28 C 1.0722(5) 0.9176(3) 0.5998(3) 0.0600(11) Uani 1 1 d . .
H28 H 1.0246 0.9446 0.6522 0.072 Uiso 1 1 calc R U
C29 C 1.0299(4) 0.8188(3) 0.5495(2) 0.0468(9) Uani 1 1 d . .
H29 H 0.9552 0.7785 0.5690 0.056 Uiso 1 1 calc R U
C1 C 0.6229(3) 0.5871(2) 0.3342(2) 0.0346(7) Uani 1 1 d . .
H1 H 0.6312 0.5557 0.3824 0.042 Uiso 1 1 calc R U
C2 C 0.4926(4) 0.6377(3) 0.3228(2) 0.0401(8) Uani 1 1 d . .
H2 H 0.4138 0.6390 0.3614 0.048 Uiso 1 1 calc R U
C3 C 0.4812(4) 0.6865(3) 0.2530(2) 0.0433(8) Uani 1 1 d . .
H3 H 0.3945 0.7214 0.2432 0.052 Uiso 1 1 calc R U
C4 C 0.6016(4) 0.6825(3) 0.1978(2) 0.0391(8) Uani 1 1 d . .
H4 H 0.5967 0.7158 0.1507 0.047 Uiso 1 1 calc R U
C5 C 0.7289(3) 0.6296(2) 0.21211(19) 0.0286(6) Uani 1 1 d . .
C6 C 0.8635(3) 0.6248(2) 0.15572(18) 0.0292(6) Uani 1 1 d . .
C7 C 0.8739(4) 0.6830(3) 0.0921(2) 0.0470(9) Uani 1 1 d . .
H7 H 0.7961 0.7258 0.0834 0.056 Uiso 1 1 calc R U
C8 C 1.0001(4) 0.6772(3) 0.0419(3) 0.0568(11) Uani 1 1 d . .
H8 H 1.0084 0.7155 -0.0014 0.068 Uiso 1 1 calc R U
C9 C 1.1133(4) 0.6143(3) 0.0565(2) 0.0488(9) Uani 1 1 d . .
H9 H 1.1989 0.6089 0.0226 0.059 Uiso 1 1 calc R U
C10 C 1.1002(3) 0.5583(2) 0.12250(19) 0.0311(7) Uani 1 1 d . .
C11 C 1.2210(3) 0.4911(2) 0.14280(19) 0.0295(6) Uani 1 1 d . .
C12 C 1.3512(4) 0.4744(3) 0.0934(2) 0.0421(8) Uani 1 1 d . .
H12 H 1.3613 0.5025 0.0437 0.050 Uiso 1 1 calc R U
C13 C 1.4631(4) 0.4169(3) 0.1185(2) 0.0430(8) Uani 1 1 d . .
H13 H 1.5513 0.4072 0.0870 0.052 Uiso 1 1 calc R U
C14 C 1.4453(4) 0.3731(3) 0.1904(2) 0.0395(8) Uani 1 1 d . .
H14 H 1.5211 0.3342 0.2088 0.047 Uiso 1 1 calc R U
C15 C 1.3112(4) 0.3886(3) 0.2347(2) 0.0358(7) Uani 1 1 d . .
H15 H 1.2962 0.3568 0.2818 0.043 Uiso 1 1 calc R U
N1 N 0.7390(3) 0.58031(19) 0.27969(16) 0.0294(5) Uani 1 1 d . .
N2 N 0.9754(3) 0.56370(18) 0.17094(15) 0.0270(5) Uani 1 1 d . .
N3 N 1.2018(3) 0.44795(19) 0.21232(15) 0.0289(5) Uani 1 1 d . .
O6 O 0.6564(3) 0.41650(19) 0.49790(14) 0.0445(6) Uani 1 1 d . .
O5 O 0.7875(2) 0.39599(17) 0.37540(14) 0.0384(5) Uani 1 1 d . .
O4 O 0.9466(2) 0.61937(16) 0.43986(13) 0.0341(5) Uani 1 1 d . .
O3 O 1.1144(2) 0.63971(16) 0.34282(13) 0.0345(5) Uani 1 1 d . .
O2 O 0.8366(3) 0.35789(16) 0.16803(14) 0.0373(5) Uani 1 1 d . .
O1 O 0.9988(2) 0.28626(16) 0.24677(14) 0.0354(5) Uani 1 1 d . .
OW1 O 1.1431(3) 0.4369(2) 0.41165(15) 0.0334(5) Uani 1 1 d . .
Br1 Br 0.70682(5) -0.15373(3) -0.05330(3) 0.05433(11) Uani 1 1 d . .
Br3 Br 0.29725(5) -0.03455(3) 0.24703(3) 0.06741(13) Uani 1 1 d . .
Br2 Br 1.24712(8) 1.10921(4) 0.64236(4) 0.1027(2) Uani 1 1 d . .
Tb1 Tb 0.96455(2) 0.47396(2) 0.30401(2) 0.02341(5) Uani 1 1 d . .
HW1A H 1.108(4) 0.413(3) 0.447(2) 0.044(12) Uiso 1 1 d . .
HW1B H 1.202(4) 0.480(3) 0.436(3) 0.053(13) Uiso 1 1 d . .

loop_
_atom_site_aniso_label
_atom_site_aniso_U_11
_atom_site_aniso_U_22
_atom_site_aniso_U_33
_atom_site_aniso_U_23
_atom_site_aniso_U_13
_atom_site_aniso_U_12
C30 0.0274(15) 0.0343(17) 0.0308(15) 0.0103(13) 0.0014(12) -0.0010(13)
C31 0.0305(15) 0.0342(17) 0.0297(15) 0.0119(13) -0.0003(12) -0.0038(13)
C36 0.0389(19) 0.047(2) 0.051(2) -0.0006(17) 0.0132(16) -0.0082(16)
C35 0.0360(19) 0.048(2) 0.074(3) 0.002(2) 0.0171(18) -0.0126(17)
C34 0.0438(19) 0.038(2) 0.0426(19) 0.0091(16) -0.0069(15) -0.0089(16)
C33 0.063(2) 0.037(2) 0.0374(18) 0.0014(15) 0.0162(17) -0.0062(17)
C32 0.0439(19) 0.0353(18) 0.0412(18) 0.0092(15) 0.0158(15) -0.0050(15)
C16 0.0358(16) 0.0267(16) 0.0251(14) 0.0013(12) 0.0097(12) -0.0086(13)
C17 0.0340(16) 0.0292(16) 0.0259(15) 0.0000(12) 0.0073(12) -0.0036(13)
C18 0.0409(18) 0.0356(18) 0.0342(17) 0.0016(14) -0.0071(14) 0.0017(15)
C19 0.050(2) 0.0278(18) 0.047(2) 0.0010(15) -0.0050(16) 0.0059(15)
C20 0.0424(18) 0.0271(17) 0.0379(17) -0.0014(14) 0.0017(14) -0.0038(14)
C21 0.0404(18) 0.0357(19) 0.0377(18) 0.0050(15) -0.0076(14) -0.0030(15)
C22 0.0421(18) 0.0265(16) 0.0387(17) 0.0042(14) 0.0018(14) 0.0032(14)
C23 0.0314(15) 0.0267(16) 0.0276(15) 0.0046(13) -0.0051(12) -0.0013(13)
C24 0.0375(17) 0.0252(16) 0.0316(16) 0.0001(13) -0.0034(13) 0.0007(13)
C25 0.061(2) 0.034(2) 0.050(2) 0.0060(17) 0.0120(18) -0.0116(17)
C26 0.073(3) 0.035(2) 0.072(3) 0.010(2) -0.007(2) -0.020(2)
C27 0.073(3) 0.0239(18) 0.059(2) -0.0050(17) -0.024(2) 0.0006(18)
C28 0.069(3) 0.049(2) 0.051(2) -0.0123(19) 0.005(2) 0.004(2)
C29 0.050(2) 0.038(2) 0.045(2) -0.0061(16) 0.0090(16) -0.0029(16)
C1 0.0365(17) 0.0328(17) 0.0344(16) 0.0065(14) 0.0105(13) -0.0027(14)
C2 0.0350(17) 0.0356(19) 0.047(2) 0.0028(16) 0.0132(15) 0.0007(14)
C3 0.0370(18) 0.040(2) 0.051(2) 0.0063(17) 0.0025(16) 0.0076(15)
C4 0.0405(18) 0.0382(19) 0.0405(18) 0.0123(15) 0.0014(15) 0.0057(15)
C5 0.0315(15) 0.0248(15) 0.0269(14) 0.0021(12) 0.0001(12) -0.0027(12)
C6 0.0355(16) 0.0283(16) 0.0230(14) 0.0053(12) -0.0008(12) -0.0015(13)
C7 0.051(2) 0.052(2) 0.047(2) 0.0276(18) 0.0113(17) 0.0121(18)
C8 0.065(3) 0.067(3) 0.055(2) 0.042(2) 0.019(2) 0.015(2)
C9 0.048(2) 0.062(2) 0.048(2) 0.0299(19) 0.0229(17) 0.0050(18)
C10 0.0358(16) 0.0343(17) 0.0235(14) 0.0068(13) 0.0077(12) -0.0023(13)
C11 0.0305(15) 0.0284(16) 0.0285(15) 0.0042(12) 0.0058(12) -0.0030(12)
C12 0.0442(19) 0.046(2) 0.0397(18) 0.0158(16) 0.0157(15) -0.0011(16)
C13 0.0366(18) 0.045(2) 0.048(2) 0.0063(17) 0.0202(16) 0.0045(16)
C14 0.0319(16) 0.041(2) 0.0417(18) 0.0004(15) 0.0040(14) 0.0061(15)
C15 0.0393(17) 0.0353(18) 0.0329(16) 0.0077(14) 0.0052(14) 0.0012(14)
N1 0.0300(13) 0.0278(13) 0.0289(13) 0.0038(11) 0.0046(10) -0.0027(11)
N2 0.0309(12) 0.0286(13) 0.0212(11) 0.0059(10) 0.0033(10) -0.0030(10)
N3 0.0312(13) 0.0301(14) 0.0250(12) 0.0055(11) 0.0035(10) -0.0006(11)
O6 0.0441(13) 0.0505(15) 0.0321(12) -0.0022(11) 0.0096(10) -0.0152(11)
O5 0.0404(12) 0.0359(13) 0.0397(12) 0.0100(10) 0.0132(10) -0.0075(10)
O4 0.0379(12) 0.0331(12) 0.0282(11) 0.0020(9) 0.0037(9) -0.0089(10)
O3 0.0414(12) 0.0317(12) 0.0268(11) -0.0004(9) 0.0072(9) -0.0055(10)
O2 0.0490(13) 0.0264(12) 0.0340(12) 0.0034(10) -0.0011(10) -0.0022(10)
O1 0.0371(12) 0.0310(12) 0.0335(11) -0.0004(9) 0.0000(9) -0.0052(9)
OW1 0.0390(13) 0.0363(14) 0.0242(11) 0.0071(10) 0.0007(10) -0.0061(11)
Br1 0.0624(2) 0.02948(19) 0.0604(2) -0.00725(17) -0.01259(19) -0.00141(17)
Br3 0.0741(3) 0.0507(3) 0.0693(3) 0.0050(2) -0.0081(2) -0.0246(2)
Br2 0.1449(5) 0.0345(2) 0.1060(4) -0.0159(3) -0.0457(4) -0.0110(3)
Tb1 0.02681(7) 0.02331(8) 0.01909(7) 0.00333(5) 0.00359(5) -0.00369(5)

loop_
_atom_type_symbol
_atom_type_description
_atom_type_scat_dispersion_real
_atom_type_scat_dispersion_imag
_atom_type_scat_source
C C 0.0033 0.0016 'International Tables Vol C Tables 4.2.6.8 and 6.1.1.4'
H H 0.0000 0.0000 'International Tables Vol C Tables 4.2.6.8 and 6.1.1.4'
N N 0.0061 0.0033 'International Tables Vol C Tables 4.2.6.8 and 6.1.1.4'
O O 0.0106 0.0060 'International Tables Vol C Tables 4.2.6.8 and 6.1.1.4'
Br Br -0.2901 2.4595 'International Tables Vol C Tables 4.2.6.8 and 6.1.1.4'
Tb Tb -0.1723 4.1537 'International Tables Vol C Tables 4.2.6.8 and 6.1.1.4'

loop_
_geom_angle_atom_site_label_1
_geom_angle_atom_site_label_2
_geom_angle_atom_site_label_3
_geom_angle
O6 C30 O5 124.7(3)
O6 C30 C31 118.4(3)
O5 C30 C31 116.9(3)
C36 C31 C32 118.2(3)
C36 C31 C30 121.1(3)
C32 C31 C30 120.7(3)
C31 C36 C35 120.9(3)
C31 C36 H36 119.5
C35 C36 H36 119.5
C34 C35 C36 119.3(3)
C34 C35 H35 120.4
C36 C35 H35 120.4
C35 C34 C33 121.4(3)
C35 C34 Br3 119.3(3)
C33 C34 Br3 119.3(3)
C34 C33 C32 118.6(3)
C34 C33 H33 120.7
C32 C33 H33 120.7
C33 C32 C31 121.5(3)
C33 C32 H32 119.3
C31 C32 H32 119.3
O1 C16 O2 122.4(3)
O1 C16 C17 118.5(3)
O2 C16 C17 119.1(3)
O1 C16 Tb1 61.27(15)
O2 C16 Tb1 61.27(15)
C17 C16 Tb1 174.40(19)
C22 C17 C18 118.6(3)
C22 C17 C16 121.1(3)
C18 C17 C16 120.3(3)
C19 C18 C17 120.6(3)
C19 C18 H18 119.7
C17 C18 H18 119.7
C20 C19 C18 119.2(3)
C20 C19 H19 120.4
C18 C19 H19 120.4
C19 C20 C21 121.4(3)
C19 C20 Br1 120.0(3)
C21 C20 Br1 118.5(2)
C22 C21 C20 118.5(3)
C22 C21 H21 120.8
C20 C21 H21 120.8
C21 C22 C17 121.6(3)
C21 C22 H22 119.2
C17 C22 H22 119.2
O3 C23 O4 120.3(3)
O3 C23 C24 119.8(3)
O4 C23 C24 119.9(3)
O3 C23 Tb1 58.61(15)
O4 C23 Tb1 61.67(15)
C24 C23 Tb1 178.2(2)
C29 C24 C25 119.2(3)
C29 C24 C23 120.6(3)
C25 C24 C23 120.2(3)
C24 C25 C26 120.6(4)
C24 C25 H25 119.7
C26 C25 H25 119.7
C27 C26 C25 118.7(4)
C27 C26 H26 120.7
C25 C26 H26 120.7
C28 C27 C26 121.9(3)
C28 C27 Br2 119.4(3)
C26 C27 Br2 118.7(3)
C27 C28 C29 119.4(4)
C27 C28 H28 120.3
C29 C28 H28 120.3
C28 C29 C24 120.2(3)
C28 C29 H29 119.9
C24 C29 H29 119.9
N1 C1 C2 123.6(3)
N1 C1 H1 118.2
C2 C1 H1 118.2
C1 C2 C3 118.5(3)
C1 C2 H2 120.7
C3 C2 H2 120.7
C2 C3 C4 118.5(3)
C2 C3 H3 120.8
C4 C3 H3 120.8
C5 C4 C3 120.4(3)
C5 C4 H4 119.8
C3 C4 H4 119.8
N1 C5 C4 121.2(3)
N1 C5 C6 116.3(3)
C4 C5 C6 122.5(3)
N2 C6 C7 121.6(3)
N2 C6 C5 117.2(2)
C7 C6 C5 121.1(3)
C8 C7 C6 119.5(3)
C8 C7 H7 120.3
C6 C7 H7 120.3
C9 C8 C7 119.1(3)
C9 C8 H8 120.5
C7 C8 H8 120.5
C8 C9 C10 119.8(3)
C8 C9 H9 120.1
C10 C9 H9 120.1
N2 C10 C9 120.7(3)
N2 C10 C11 117.1(2)
C9 C10 C11 122.1(3)
N3 C11 C12 120.9(3)
N3 C11 C10 116.8(3)
C12 C11 C10 122.3(3)
C13 C12 C11 119.7(3)
C13 C12 H12 120.2
C11 C12 H12 120.2
C12 C13 C14 119.9(3)
C12 C13 H13 120.1
C14 C13 H13 120.1
C13 C14 C15 118.0(3)
C13 C14 H14 121.0
C15 C14 H14 121.0
N3 C15 C14 122.7(3)
N3 C15 H15 118.6
C14 C15 H15 118.6
C1 N1 C5 117.8(3)
C1 N1 Tb1 119.8(2)
C5 N1 Tb1 122.42(19)
C6 N2 C10 119.3(2)
C6 N2 Tb1 120.03(18)
C10 N2 Tb1 120.34(19)
C11 N3 C15 118.7(3)
C11 N3 Tb1 122.3(2)
C15 N3 Tb1 118.95(19)
C30 O5 Tb1 170.4(2)
C23 O4 Tb1 91.86(17)
C23 O3 Tb1 95.25(17)
C16 O2 Tb1 92.20(17)
C16 O1 Tb1 92.33(18)
Tb1 OW1 HW1A 115(3)
Tb1 OW1 HW1B 119(3)
HW1A OW1 HW1B 107(4)
O5 Tb1 OW1 84.76(9)
O5 Tb1 O3 134.01(7)
OW1 Tb1 O3 80.87(8)
O5 Tb1 O2 83.18(7)
OW1 Tb1 O2 130.07(8)
O3 Tb1 O2 137.55(7)
O5 Tb1 O1 76.50(7)
OW1 Tb1 O1 77.18(8)
O3 Tb1 O1 140.15(7)
O2 Tb1 O1 52.90(7)
O5 Tb1 O4 81.54(7)
OW1 Tb1 O4 75.55(8)
O3 Tb1 O4 52.61(6)
O2 Tb1 O4 148.53(7)
O1 Tb1 O4 146.25(7)
O5 Tb1 N1 81.72(8)
OW1 Tb1 N1 145.07(8)
O3 Tb1 N1 85.70(7)
O2 Tb1 N1 80.01(8)
O1 Tb1 N1 129.63(7)
O4 Tb1 N1 70.69(7)
O5 Tb1 N3 145.31(8)
OW1 Tb1 N3 79.86(8)
O3 Tb1 N3 73.83(7)
O2 Tb1 N3 83.32(7)
O1 Tb1 N3 69.86(7)
O4 Tb1 N3 123.46(7)
N1 Tb1 N3 126.80(8)
O5 Tb1 N2 139.08(8)
OW1 Tb1 N2 136.15(8)
O3 Tb1 N2 67.38(7)
O2 Tb1 N2 70.45(7)
O1 Tb1 N2 108.43(7)
O4 Tb1 N2 104.98(7)
N1 Tb1 N2 63.68(7)
N3 Tb1 N2 63.13(7)
O5 Tb1 C16 77.70(8)
OW1 Tb1 C16 103.55(9)
O3 Tb1 C16 148.19(7)
O2 Tb1 C16 26.53(8)
O1 Tb1 C16 26.40(8)
O4 Tb1 C16 159.20(7)
N1 Tb1 C16 104.77(9)
N3 Tb1 C16 76.00(8)
N2 Tb1 C16 90.11(8)
O5 Tb1 C23 107.95(8)
OW1 Tb1 C23 76.86(8)
O3 Tb1 C23 26.14(7)
O2 Tb1 C23 152.49(8)
O1 Tb1 C23 153.09(8)
O4 Tb1 C23 26.47(7)
N1 Tb1 C23 76.98(8)
N3 Tb1 C23 98.59(8)
N2 Tb1 C23 85.85(8)
C16 Tb1 C23 174.33(8)

loop_
_geom_bond_atom_site_label_1
_geom_bond_atom_site_label_2
_geom_bond_distance
C30 O6 1.237(3)
C30 O5 1.272(3)
C30 C31 1.504(4)
C31 C36 1.382(4)
C31 C32 1.385(4)
C36 C35 1.385(5)
C36 H36 0.9300
C35 C34 1.369(5)
C35 H35 0.9300
C34 C33 1.373(5)
C34 Br3 1.906(3)
C33 C32 1.384(5)
C33 H33 0.9300
C32 H32 0.9300
C16 O1 1.255(4)
C16 O2 1.261(4)
C16 C17 1.503(4)
C16 Tb1 2.821(3)
C17 C22 1.384(4)
C17 C18 1.388(4)
C18 C19 1.384(4)
C18 H18 0.9300
C19 C20 1.375(4)
C19 H19 0.9300
C20 C21 1.382(5)
C20 Br1 1.898(3)
C21 C22 1.377(4)
C21 H21 0.9300
C22 H22 0.9300
C23 O3 1.261(3)
C23 O4 1.271(3)
C23 C24 1.490(4)
C23 Tb1 2.850(3)
C24 C29 1.383(4)
C24 C25 1.385(4)
C25 C26 1.386(5)
C25 H25 0.9300
C26 C27 1.369(6)
C26 H26 0.9300
C27 C28 1.365(6)
C27 Br2 1.899(3)
C28 C29 1.383(5)
C28 H28 0.9300
C29 H29 0.9300
C1 N1 1.342(4)
C1 C2 1.372(5)
C1 H1 0.9300
C2 C3 1.377(5)
C2 H2 0.9300
C3 C4 1.380(4)
C3 H3 0.9300
C4 C5 1.379(4)
C4 H4 0.9300
C5 N1 1.349(4)
C5 C6 1.492(4)
C6 N2 1.343(4)
C6 C7 1.382(4)
C7 C8 1.374(5)
C7 H7 0.9300
C8 C9 1.365(5)
C8 H8 0.9300
C9 C10 1.394(4)
C9 H9 0.9300
C10 N2 1.348(3)
C10 C11 1.478(4)
C11 N3 1.337(4)
C11 C12 1.398(4)
C12 C13 1.361(5)
C12 H12 0.9300
C13 C14 1.374(5)
C13 H13 0.9300
C14 C15 1.385(4)
C14 H14 0.9300
C15 N3 1.347(4)
C15 H15 0.9300
N1 Tb1 2.537(2)
N2 Tb1 2.595(2)
N3 Tb1 2.559(2)
O5 Tb1 2.2856(19)
O4 Tb1 2.510(2)
O3 Tb1 2.443(2)
O2 Tb1 2.475(2)
O1 Tb1 2.476(2)
OW1 Tb1 2.369(2)
OW1 HW1A 0.76(4)
OW1 HW1B 0.76(4)
